data_2214988
loop_
_publ_author_name
'Gao, Yu-Xiang'
'Wang, Li-Bin'
'Niu, Yan-Ling'

_publ_section_title
;
 Poly[chlorido(\m~3~-1,2,4-triazolato)copper(II)]
;
_journal_coeditor_code BI2227
_journal_issue 9
_journal_name_full 'Acta Crystallographica Section E'
_journal_page_first m2366
_journal_page_last m2366
_journal_paper_doi 10.1107/S1600536807040007
_journal_volume 63
_journal_year 2007
_chemical_formula_iupac '[Cu (C2 H2  N3) Cl]'
_chemical_formula_moiety 'C2 H2 Cl Cu N3'
_chemical_formula_sum 'C2 H2 Cl Cu N3'
_chemical_formula_weight 167.06
_chemical_name_systematic
;
Poly[chlorido(\m~3~-1,2,4-triazolato)copper(II)]
;
_space_group_IT_number 14
_symmetry_cell_setting monoclinic
_symmetry_space_group_name_Hall '-P 2yn'
_symmetry_space_group_name_H-M 'P 1 21/n 1'
_atom_sites_solution_hydrogens geom
_atom_sites_solution_primary direct
_atom_sites_solution_secondary difmap
_cell_angle_alpha 90.00
_cell_angle_beta 101.021(10)
_cell_angle_gamma 90.00
_cell_formula_units_Z 4
_cell_length_a 6.0213(10)
_cell_length_b 9.960(2)
_cell_length_c 8.6869(10)
_cell_measurement_reflns_used 1096
_cell_measurement_temperature 293(2)
_cell_measurement_theta_max 26.90
_cell_measurement_theta_min 3.14
_cell_volume 511.36(15)
_computing_cell_refinement 'SAINT-Plus (Bruker, 2001)'
_computing_data_collection 'APEX2 (Bruker, 2004)'
_computing_data_reduction 'SAINT-Plus (Bruker, 2001)'
_computing_molecular_graphics 'SHELXTL (Bruker, 2001)'
_computing_publication_material 'SHELXTL (Bruker, 2001)'
_computing_structure_refinement 'SHELXL97 (Sheldrick, 1997)'
_computing_structure_solution 'SHELXS97 (Sheldrick, 1997)'
_diffrn_ambient_temperature 293(2)
_diffrn_measured_fraction_theta_full 0.986
_diffrn_measured_fraction_theta_max 0.986
_diffrn_measurement_device_type 'Bruker APEX II CCD'
_diffrn_measurement_method '\f and \w'
_diffrn_radiation_monochromator graphite
_diffrn_radiation_source 'fine-focus sealed tube'
_diffrn_radiation_type MoK\a
_diffrn_radiation_wavelength 0.71073
_diffrn_reflns_av_R_equivalents 0.0255
_diffrn_reflns_av_sigmaI/netI 0.0218
_diffrn_reflns_limit_h_max 7
_diffrn_reflns_limit_h_min -7
_diffrn_reflns_limit_k_max 12
_diffrn_reflns_limit_k_min -12
_diffrn_reflns_limit_l_max 10
_diffrn_reflns_limit_l_min -10
_diffrn_reflns_number 4256
_diffrn_reflns_theta_full 26.90
_diffrn_reflns_theta_max 26.90
_diffrn_reflns_theta_min 3.14
_diffrn_standards_number 0
_exptl_absorpt_coefficient_mu 4.647
_exptl_absorpt_correction_T_max 0.6536
_exptl_absorpt_correction_T_min 0.6055
_exptl_absorpt_correction_type multi-scan
_exptl_absorpt_process_details '(SADABS; Bruker, 2001)'
_exptl_crystal_colour blue
_exptl_crystal_density_diffrn 2.170
_exptl_crystal_density_method 'not measured'
_exptl_crystal_description block
_exptl_crystal_F_000 324
_exptl_crystal_size_max 0.12
_exptl_crystal_size_mid 0.10
_exptl_crystal_size_min 0.10
_refine_diff_density_max 0.321
_refine_diff_density_min -0.321
_refine_ls_extinction_coef 0.0269(11)
_refine_ls_extinction_expression Fc^*^=kFc[1+0.001xFc^2^\l^3^/sin(2\q)]^-1/4^
_refine_ls_extinction_method 'SHELXL97 (Sheldrick, 1997)'
_refine_ls_goodness_of_fit_ref 0.998
_refine_ls_hydrogen_treatment constr
_refine_ls_matrix_type full
_refine_ls_number_parameters 65
_refine_ls_number_reflns 1096
_refine_ls_number_restraints 0
_refine_ls_restrained_S_all 0.998
_refine_ls_R_factor_all 0.0223
_refine_ls_R_factor_gt 0.0187
_refine_ls_shift/su_max 0.000
_refine_ls_shift/su_mean 0.000
_refine_ls_structure_factor_coef Fsqd
_refine_ls_weighting_details 'calc w=1/[\s^2^(Fo^2^)+0.65P] where P=(Fo^2^+2Fc^2^)/3'
_refine_ls_weighting_scheme calc
_refine_ls_wR_factor_gt 0.0365
_refine_ls_wR_factor_ref 0.0380
_reflns_number_gt 917
_reflns_number_total 1096
_reflns_threshold_expression I>2\s(I)
_cod_data_source_file bi2227.cif
_cod_data_source_block I
_cod_original_cell_volume 511.38(15)
_cod_original_sg_symbol_H-M 'P 21/n'
_cod_database_code 2214988
_cod_database_fobs_code 2214988

loop_
_symmetry_equiv_pos_as_xyz
'x, y, z'
'-x+1/2, y+1/2, -z+1/2'
'-x, -y, -z'
'x-1/2, -y-1/2, z-1/2'

loop_
_atom_site_type_symbol
_atom_site_label
_atom_site_fract_x
_atom_site_fract_y
_atom_site_fract_z
_atom_site_U_iso_or_equiv
_atom_site_adp_type
_atom_site_calc_flag
_atom_site_refinement_flags
_atom_site_occupancy
C C1 0.2402(4) 0.6685(2) 1.2710(3) 0.0277(5) Uani d . 1
H H1 0.2495 0.6537 1.3778 0.033 Uiso calc R 1
C C2 0.2874(4) 0.7543(3) 1.0620(3) 0.0315(6) Uani d . 1
H H2 0.3331 0.8100 0.9880 0.038 Uiso calc R 1
Cl Cl1 0.30626(12) 0.55329(7) 0.67333(8) 0.04266(19) Uani d . 1
Cu Cu1 0.04412(4) 0.58056(3) 0.81490(3) 0.01897(11) Uani d . 1
N N1 0.1593(3) 0.6475(2) 1.0271(2) 0.0274(5) Uani d . 1
N N2 0.3427(3) 0.77240(19) 1.2138(2) 0.0259(4) Uani d . 1
N N3 0.1277(3) 0.59126(19) 1.1642(2) 0.0247(4) Uani d . 1

loop_
_atom_site_aniso_label
_atom_site_aniso_U_11
_atom_site_aniso_U_22
_atom_site_aniso_U_33
_atom_site_aniso_U_12
_atom_site_aniso_U_13
_atom_site_aniso_U_23
C1 0.0344(13) 0.0305(13) 0.0168(11) -0.0032(11) 0.0013(9) -0.0008(9)
C2 0.0417(14) 0.0305(13) 0.0202(11) -0.0118(11) 0.0010(10) 0.0022(10)
Cl1 0.0394(4) 0.0548(5) 0.0376(4) 0.0036(3) 0.0168(3) -0.0020(3)
Cu1 0.02207(16) 0.02000(17) 0.01356(15) -0.00051(11) 0.00020(9) 0.00153(10)
N1 0.0347(11) 0.0280(11) 0.0173(9) -0.0051(9) -0.0007(8) 0.0027(8)
N2 0.0292(10) 0.0255(10) 0.0213(10) -0.0034(8) 0.0002(8) -0.0016(8)
N3 0.0295(10) 0.0266(10) 0.0169(9) -0.0025(9) 0.0015(7) 0.0029(8)

loop_
_atom_type_symbol
_atom_type_description
_atom_type_scat_dispersion_real
_atom_type_scat_dispersion_imag
_atom_type_scat_source
C C 0.0033 0.0016 'International Tables Vol C Tables 4.2.6.8 and 6.1.1.4'
H H 0.0000 0.0000 'International Tables Vol C Tables 4.2.6.8 and 6.1.1.4'
N N 0.0061 0.0033 'International Tables Vol C Tables 4.2.6.8 and 6.1.1.4'
Cl Cl 0.1484 0.1585 'International Tables Vol C Tables 4.2.6.8 and 6.1.1.4'
Cu Cu 0.3201 1.2651 'International Tables Vol C Tables 4.2.6.8 and 6.1.1.4'

loop_
_geom_angle_atom_site_label_1
_geom_angle_atom_site_label_2
_geom_angle_atom_site_label_3
_geom_angle_site_symmetry_1
_geom_angle_site_symmetry_3
_geom_angle
N3 C1 N2 . . 114.0(2)
N3 C1 H1 . . 123.0
N2 C1 H1 . . 123.0
N2 C2 N1 . . 111.6(2)
N2 C2 H2 . . 124.2
N1 C2 H2 . . 124.2
N1 Cu1 N2 . 4_575 103.92(8)
N1 Cu1 N3 . 3_567 107.36(8)
N2 Cu1 N3 4_575 3_567 112.44(8)
N1 Cu1 Cl1 . . 113.97(6)
N2 Cu1 Cl1 4_575 . 106.62(6)
N3 Cu1 Cl1 3_567 . 112.32(6)
C2 N1 N3 . . 107.76(18)
C2 N1 Cu1 . . 125.38(16)
N3 N1 Cu1 . . 126.84(15)
C2 N2 C1 . . 102.67(19)
C2 N2 Cu1 . 4_676 124.10(17)
C1 N2 Cu1 . 4_676 133.17(15)
C1 N3 N1 . . 103.95(18)
C1 N3 Cu1 . 3_567 130.17(16)
N1 N3 Cu1 . 3_567 125.79(14)

loop_
_geom_bond_atom_site_label_1
_geom_bond_atom_site_label_2
_geom_bond_site_symmetry_2
_geom_bond_distance
C1 N3 . 1.293(3)
C1 N2 . 1.348(3)
C1 H1 . 0.930
C2 N2 . 1.309(3)
C2 N1 . 1.315(3)
C2 H2 . 0.930
Cl1 Cu1 . 2.1955(8)
Cu1 N1 . 1.9585(19)
Cu1 N2 4_575 1.9950(19)
Cu1 N3 3_567 2.0257(19)
N1 N3 . 1.362(3)
N2 Cu1 4_676 1.9950(19)
N3 Cu1 3_567 2.0257(19)
